data_7245213
loop_
_publ_author_name
'Zhong, Jialing'
'Pan, Rihuang'
'Lin, Xufeng'

_publ_section_title
;
 Enantioselective synthesis of \a-tetrasubstituted (3-indolizinyl)
 (diaryl)methanamines via chiral phosphoric acid catalysis
;
_journal_issue 32
_journal_name_full 'RSC Advances'
_journal_page_first 20499
_journal_page_last 20506
_journal_paper_doi 10.1039/D2RA03750E
_journal_volume 12
_journal_year 2022
_chemical_absolute_configuration ad
_chemical_formula_moiety 'C28 H19 Cl N2 O3, 1/3(C2 H6 O)'
_chemical_formula_sum 'C28.66667 H21 Cl N2 O3.33333'
_chemical_formula_weight 482.26
_space_group_crystal_system monoclinic
_space_group_IT_number 5
_space_group_name_Hall 'C 2y'
_space_group_name_H-M_alt 'C 1 2 1'
_atom_sites_solution_hydrogens geom
_atom_sites_solution_primary dual
_audit_creation_date 2022-04-21
_audit_creation_method
;
Olex2 1.2
(compiled 2018.05.29 svn.r3508 for OlexSys, GUI svn.r5506)
;
_audit_update_record
;
2022-04-21 deposited with the CCDC.	2022-07-11 downloaded from the CCDC.
;
_cell_angle_alpha 90
_cell_angle_beta 125.773(8)
_cell_angle_gamma 90
_cell_formula_units_Z 12
_cell_length_a 24.5506(14)
_cell_length_b 14.4941(4)
_cell_length_c 24.9660(13)
_cell_measurement_reflns_used 13715
_cell_measurement_temperature 296(2)
_cell_measurement_theta_max 29.3280
_cell_measurement_theta_min 1.8448
_cell_volume 7207.8(9)
_computing_cell_refinement
;
CrysAlisPro, Agilent Technologies,
Version 1.171.35.11 (release 16-05-2011 CrysAlis171 .NET)
(compiled May 16 2011,17:55:39)
;
_computing_data_collection
;
CrysAlisPro, Agilent Technologies,
Version 1.171.35.11 (release 16-05-2011 CrysAlis171 .NET)
(compiled May 16 2011,17:55:39)
;
_computing_data_reduction
;
CrysAlisPro, Agilent Technologies,
Version 1.171.35.11 (release 16-05-2011 CrysAlis171 .NET)
(compiled May 16 2011,17:55:39)
;
_computing_molecular_graphics 'Olex2 (Dolomanov et al., 2009)'
_computing_publication_material 'Olex2 (Dolomanov et al., 2009)'
_computing_structure_refinement 'ShelXL (Sheldrick, 2015)'
_computing_structure_solution 'ShelXT (Sheldrick, 2015)'
_diffrn_ambient_temperature 296.15
_diffrn_detector_area_resol_mean 10.3592
_diffrn_measured_fraction_theta_full 0.999
_diffrn_measured_fraction_theta_max 0.934
_diffrn_measurement_details
;
#__ type_ start__ end____ width___ exp.time_
  1 omega  -52.00   26.00   1.0000   20.0000
omega____ theta____ kappa____ phi______ frames
    -      -11.4683   96.0000  119.0000 78

#__ type_ start__ end____ width___ exp.time_
  2 omega  -86.00   15.00   1.0000   20.0000
omega____ theta____ kappa____ phi______ frames
    -      -11.4683  -38.0000  -60.0000 101

#__ type_ start__ end____ width___ exp.time_
  3 omega  -67.00   44.00   1.0000   20.0000
omega____ theta____ kappa____ phi______ frames
    -       11.7808  -77.0000   30.0000 111

#__ type_ start__ end____ width___ exp.time_
  4 omega  -38.00   64.00   1.0000   20.0000
omega____ theta____ kappa____ phi______ frames
    -      -11.4683   38.0000  -60.0000 102

#__ type_ start__ end____ width___ exp.time_
  5 omega  -22.00   90.00   1.0000   20.0000
omega____ theta____ kappa____ phi______ frames
    -       11.7808   77.0000  -90.0000 112

#__ type_ start__ end____ width___ exp.time_
  6 omega  -22.00   62.00   1.0000   20.0000
omega____ theta____ kappa____ phi______ frames
    -       11.7808   77.0000   30.0000 84

#__ type_ start__ end____ width___ exp.time_
  7 omega  -37.00   15.00   1.0000   20.0000
omega____ theta____ kappa____ phi______ frames
    -       11.7808  111.0000 -165.0000 52
;
_diffrn_measurement_device_type 'Xcalibur, Atlas, Gemini ultra'
_diffrn_measurement_method '\w scans'
_diffrn_orient_matrix_UB_11 0.0189865000
_diffrn_orient_matrix_UB_12 0.0405707000
_diffrn_orient_matrix_UB_13 0.0156731000
_diffrn_orient_matrix_UB_21 -0.0301182000
_diffrn_orient_matrix_UB_22 0.0255316000
_diffrn_orient_matrix_UB_23 -0.0141207000
_diffrn_orient_matrix_UB_31 0.0002205000
_diffrn_orient_matrix_UB_32 -0.0098974000
_diffrn_orient_matrix_UB_33 0.0279526000
_diffrn_radiation_monochromator graphite
_diffrn_radiation_type MoK\a
_diffrn_radiation_wavelength 0.71073
_diffrn_reflns_av_R_equivalents 0.0422
_diffrn_reflns_av_unetI/netI 0.0461
_diffrn_reflns_Laue_measured_fraction_full 0.999
_diffrn_reflns_Laue_measured_fraction_max 0.934
_diffrn_reflns_limit_h_max 33
_diffrn_reflns_limit_h_min -32
_diffrn_reflns_limit_k_max 19
_diffrn_reflns_limit_k_min -19
_diffrn_reflns_limit_l_max 33
_diffrn_reflns_limit_l_min -34
_diffrn_reflns_number 63847
_diffrn_reflns_point_group_measured_fraction_full 0.999
_diffrn_reflns_point_group_measured_fraction_max 0.893
_diffrn_reflns_theta_full 25.242
_diffrn_reflns_theta_max 29.393
_diffrn_reflns_theta_min 1.849
_diffrn_source 'Enhance (Mo) X-ray Source'
_exptl_absorpt_coefficient_mu 0.195
_exptl_absorpt_correction_T_max 1.00000
_exptl_absorpt_correction_T_min 0.77622
_exptl_absorpt_correction_type multi-scan
_exptl_absorpt_process_details
;
CrysAlisPro, Agilent Technologies,
Version 1.171.35.11 (release 16-05-2011 CrysAlis171 .NET)
(compiled May 16 2011,17:55:39)
Empirical absorption correction using spherical harmonics,
 implemented in SCALE3 ABSPACK scaling algorithm.
;
_exptl_crystal_colour colourless
_exptl_crystal_colour_primary colourless
_exptl_crystal_density_diffrn 1.333
_exptl_crystal_description needle
_exptl_crystal_F_000 3008
_exptl_crystal_size_max 0.48
_exptl_crystal_size_mid 0.19
_exptl_crystal_size_min 0.15
_refine_diff_density_max 0.318
_refine_diff_density_min -0.273
_refine_diff_density_rms 0.038
_refine_ls_abs_structure_details
;
 Flack x determined using 4049 quotients [(I+)-(I-)]/[(I+)+(I-)]
 (Parsons, Flack and Wagner, Acta Cryst. B69 (2013) 249-259).
;
_refine_ls_abs_structure_Flack -0.039(19)
_refine_ls_extinction_method none
_refine_ls_goodness_of_fit_ref 1.008
_refine_ls_hydrogen_treatment constr
_refine_ls_matrix_type full
_refine_ls_number_parameters 951
_refine_ls_number_reflns 17756
_refine_ls_number_restraints 1
_refine_ls_restrained_S_all 1.008
_refine_ls_R_factor_all 0.0951
_refine_ls_R_factor_gt 0.0516
_refine_ls_shift/su_max 0.001
_refine_ls_shift/su_mean 0.000
_refine_ls_structure_factor_coef Fsqd
_refine_ls_weighting_details 'w=1/[\s^2^(Fo^2^)+(0.0593P)^2^+1.1635P] where P=(Fo^2^+2Fc^2^)/3'
_refine_ls_weighting_scheme calc
_refine_ls_wR_factor_gt 0.1104
_refine_ls_wR_factor_ref 0.1289
_reflns_Friedel_coverage 0.843
_reflns_Friedel_fraction_full 0.999
_reflns_Friedel_fraction_max 0.848
_reflns_number_gt 11396
_reflns_number_total 17756
_reflns_threshold_expression 'I > 2\s(I)'
_cod_data_source_file d2ra03750e2.cif
_cod_data_source_block 220420_zjl220420
_cod_depositor_comments
;

2024-11-08
Z value and formula fixed to values more according to usual
chemical conventions.                 miguel
;
_cod_original_formula_sum 'C86 H63 Cl3 N6 O10'
_cod_original_formula_weight 1446.77
_cod_original_formula_moiety '3(C28 H19 Cl N2 O3), C2 H6 O'
_cod_original_formula_units_Z 4
_cod_original_cell_volume 7207.8(8)
_cod_database_code 7245213
_shelx_shelxl_version_number 2018/3
_chemical_oxdiff_formula 'C h n o cl'
_shelx_space_group_comment
;
The symmetry employed for this shelxl refinement is uniquely defined
by the following loop, which should always be used as a source of
symmetry information in preference to the above space-group names.
They are only intended as comments.
;
_shelx_estimated_absorpt_t_max 0.971
_shelx_estimated_absorpt_t_min 0.912
_reflns_odcompleteness_completeness 99.93
_reflns_odcompleteness_iscentric 1
_reflns_odcompleteness_theta 26.32
_olex2_refinement_description
;
1. Fixed Uiso
 At 1.2 times of:
  All C(H) groups, All C(H,H) groups, All N(H) groups
 At 1.5 times of:
  All C(H,H,H) groups, All O(H) groups
2.a Secondary CH2 refined with riding coordinates:
 C85(H85A,H85B)
2.b Aromatic/amide H refined with riding coordinates:
 N6(H6), N2(H2), C68(H68), C64(H64), C10(H10), C21(H21), C74(H74), N4(H4A),
 C8(H8), C36(H36), C73(H73), C4(H4), C25(H25), C77(H77), C1(H1), C20(H20),
 C35(H35), C76(H76), C29(H29), C3(H3), C7(H7), C63(H63), C60(H60), C26(H26),
 C59(H59), C58(H58), C57(H57), C38(H38), C17(H17), C27(H27), C32(H32), C18(H18),
  C2(H2A), C30(H30), C31(H31), C81(H81), C45(H45), C83(H83), C28(H28), C84(H84),
  C82(H82), C49(H49), C53(H53), C46(H46), C48(H48), C55(H55), C56(H56), C54(H54)
2.c Idealised Me refined as rotating group:
 C70(H70A,H70B,H70C), C14(H14A,H14B,H14C), C86(H86A,H86B,H86C), C42(H42A,H42B,
 H42C)
2.d Idealised tetrahedral OH refined as rotating group:
 O10(H10A)
;
_olex2_submission_special_instructions 'No special instructions were received'

loop_
_space_group_symop_operation_xyz
'x, y, z'
'-x, y, -z'
'x+1/2, y+1/2, z'
'-x+1/2, y+1/2, -z'

loop_
_atom_site_label
_atom_site_type_symbol
_atom_site_fract_x
_atom_site_fract_y
_atom_site_fract_z
_atom_site_U_iso_or_equiv
_atom_site_adp_type
_atom_site_occupancy
_atom_site_site_symmetry_order
_atom_site_calc_flag
_atom_site_refinement_flags_posn
_atom_site_refinement_flags_adp
_atom_site_refinement_flags_occupancy
_atom_site_disorder_assembly
_atom_site_disorder_group
Cl1 Cl 0.61498(7) 0.65506(10) 0.08490(6) 0.0917(4) Uani 1 1 d . . . . .
Cl3 Cl 0.96405(7) 0.28217(9) 0.68523(7) 0.0854(4) Uani 1 1 d . . . . .
Cl2 Cl 0.87055(10) 0.64688(13) 0.45029(9) 0.1287(7) Uani 1 1 d . . . . .
O8 O 0.88827(11) 0.53665(18) 0.81066(11) 0.0530(6) Uani 1 1 d . . . . .
N5 N 0.84490(13) 0.37830(18) 0.93600(12) 0.0403(6) Uani 1 1 d . . . . .
N1 N 0.24774(13) 0.55638(19) 0.04348(12) 0.0422(6) Uani 1 1 d . . . . .
O7 O 0.98122(13) 0.5031(2) 0.90934(13) 0.0706(8) Uani 1 1 d . . . . .
O3 O 0.44614(15) 0.22408(19) 0.16743(14) 0.0721(8) Uani 1 1 d . . . . .
O1 O 0.35802(15) 0.4007(2) -0.02589(13) 0.0710(8) Uani 1 1 d . . . . .
O2 O 0.26155(14) 0.4696(2) -0.10198(12) 0.0766(9) Uani 1 1 d . . . . .
N6 N 0.74574(14) 0.4856(2) 0.72821(13) 0.0513(7) Uani 1 1 d . . . . .
H6 H 0.768312 0.535539 0.736475 0.062 Uiso 1 1 calc R . . . .
N2 N 0.41755(14) 0.3585(2) 0.10881(14) 0.0507(7) Uani 1 1 d . . . . .
H2 H 0.400077 0.333271 0.070870 0.061 Uiso 1 1 calc R . . . .
N3 N 0.53755(16) 0.7497(2) 0.45238(14) 0.0547(8) Uani 1 1 d . . . . .
C67 C 0.87825(15) 0.4388(2) 0.87858(15) 0.0394(7) Uani 1 1 d . . . . .
C69 C 0.92198(16) 0.4943(2) 0.86888(15) 0.0440(7) Uani 1 1 d . . . . .
C12 C 0.34797(16) 0.4959(2) 0.07797(15) 0.0439(7) Uani 1 1 d . . . . .
C66 C 0.81401(15) 0.3990(2) 0.83239(15) 0.0397(7) Uani 1 1 d . . . . .
O9 O 0.64101(16) 0.5483(3) 0.65915(17) 0.0997(11) Uani 1 1 d . . . . .
C68 C 0.89552(16) 0.4244(2) 0.94064(15) 0.0408(7) Uani 1 1 d . . . . .
H68 H 0.935380 0.443031 0.979646 0.049 Uiso 1 1 calc R . . . .
C65 C 0.79326(15) 0.3625(2) 0.86907(15) 0.0412(7) Uani 1 1 d . . . . .
C71 C 0.77760(16) 0.3963(2) 0.75758(15) 0.0452(8) Uani 1 1 d . . . . .
C64 C 0.73397(18) 0.3175(3) 0.85476(19) 0.0526(9) Uani 1 1 d . . . . .
H64 H 0.697799 0.307833 0.811092 0.063 Uiso 1 1 calc R . . . .
O5 O 0.5892(2) 0.4795(2) 0.48750(17) 0.1033(12) Uani 1 1 d . . . . .
C33 C 0.47709(18) 0.7986(3) 0.41153(16) 0.0534(9) Uani 1 1 d . . . . .
C15 C 0.41947(17) 0.4589(2) 0.11721(16) 0.0464(8) Uani 1 1 d . . . . .
C9 C 0.31248(16) 0.5348(2) 0.09952(15) 0.0428(7) Uani 1 1 d . . . . .
C61 C 0.84221(17) 0.3487(2) 0.98806(16) 0.0449(8) Uani 1 1 d . . . . .
C5 C 0.19814(17) 0.6000(2) 0.04638(16) 0.0455(8) Uani 1 1 d . . . . .
C10 C 0.24305(17) 0.5298(2) -0.01110(16) 0.0483(8) Uani 1 1 d . . . . .
H10 H 0.205132 0.536001 -0.054328 0.058 Uiso 1 1 calc R . . . .
C11 C 0.30229(17) 0.4927(2) 0.00721(16) 0.0455(8) Uani 1 1 d . . . . .
C24 C 0.45887(16) 0.4637(3) 0.19272(16) 0.0482(8) Uani 1 1 d . . . . .
C23 C 0.47251(18) 0.3764(3) 0.21825(17) 0.0535(9) Uani 1 1 d . . . . .
C78 C 0.67779(19) 0.4828(3) 0.68696(18) 0.0641(11) Uani 1 1 d . . . . .
C72 C 0.82496(16) 0.3674(2) 0.73883(15) 0.0448(8) Uani 1 1 d . . . . .
C16 C 0.46297(17) 0.5067(3) 0.10005(16) 0.0481(8) Uani 1 1 d . . . . .
C21 C 0.45871(19) 0.6006(3) 0.09005(17) 0.0540(9) Uani 1 1 d . . . . .
H21 H 0.424550 0.633717 0.087002 0.065 Uiso 1 1 calc R . . . .
C13 C 0.31246(19) 0.4497(3) -0.03950(17) 0.0532(9) Uani 1 1 d . . . . .
O6 O 0.79226(19) 0.6989(4) 0.74044(14) 0.1165(15) Uani 1 1 d . . . . .
C37 C 0.60070(18) 0.7922(3) 0.49407(16) 0.0508(8) Uani 1 1 d . . . . .
C74 C 0.8617(2) 0.3791(3) 0.66822(17) 0.0570(9) Uani 1 1 d . . . . .
H74 H 0.858189 0.406385 0.632603 0.068 Uiso 1 1 calc R . . . .
N4 N 0.74669(19) 0.6781(3) 0.63158(15) 0.0780(11) Uani 1 1 d . . . . .
H4A H 0.741193 0.619407 0.631058 0.094 Uiso 1 1 calc R . . . .
C8 C 0.32592(18) 0.5571(3) 0.16213(16) 0.0498(8) Uani 1 1 d . . . . .
H8 H 0.367177 0.541167 0.200638 0.060 Uiso 1 1 calc R . . . .
C36 C 0.6013(2) 0.8896(3) 0.49776(18) 0.0580(9) Uani 1 1 d . . . . .
H36 H 0.641900 0.920268 0.525673 0.070 Uiso 1 1 calc R . . . .
C22 C 0.44480(18) 0.3085(3) 0.16413(18) 0.0549(9) Uani 1 1 d . . . . .
C73 C 0.81897(18) 0.4049(3) 0.68474(16) 0.0503(8) Uani 1 1 d . . . . .
H73 H 0.785582 0.448242 0.658920 0.060 Uiso 1 1 calc R . . . .
C62 C 0.78363(19) 0.3029(2) 0.97135(19) 0.0518(8) Uani 1 1 d . . . . .
C6 C 0.21482(18) 0.6238(2) 0.10844(17) 0.0493(8) Uani 1 1 d . . . . .
C75 C 0.9091(2) 0.3130(3) 0.70489(18) 0.0554(9) Uani 1 1 d . . . . .
C4 C 0.13494(18) 0.6201(3) -0.01075(18) 0.0544(9) Uani 1 1 d . . . . .
H4 H 0.123953 0.603370 -0.051934 0.065 Uiso 1 1 calc R . . . .
O4 O 0.6964(2) 0.5210(2) 0.5531(2) 0.1059(12) Uani 1 1 d . . . . .
C25 C 0.48359(18) 0.5405(3) 0.23371(18) 0.0592(9) Uani 1 1 d . . . . .
H25 H 0.475310 0.599847 0.216448 0.071 Uiso 1 1 calc R . . . .
C80 C 0.71708(18) 0.3332(3) 0.72281(16) 0.0530(9) Uani 1 1 d . . . . .
C43 C 0.7247(2) 0.7298(3) 0.57114(18) 0.0648(11) Uani 1 1 d . . . . .
C34 C 0.48028(19) 0.8951(3) 0.41678(17) 0.0543(9) Uani 1 1 d . . . . .
C77 C 0.87259(19) 0.2994(3) 0.77426(17) 0.0525(9) Uani 1 1 d . . . . .
H77 H 0.876363 0.271789 0.809915 0.063 Uiso 1 1 calc R . . . .
C1 C 0.1664(2) 0.6695(3) 0.1115(2) 0.0611(10) Uani 1 1 d . . . . .
H1 H 0.176371 0.686146 0.152359 0.073 Uiso 1 1 calc R . . . .
C20 C 0.5051(2) 0.6467(3) 0.08444(18) 0.0608(10) Uani 1 1 d . . . . .
H20 H 0.502363 0.710284 0.078323 0.073 Uiso 1 1 calc R . . . .
C35 C 0.5440(2) 0.9389(3) 0.46151(19) 0.0630(10) Uani 1 1 d . . . . .
H35 H 0.545824 1.002810 0.465662 0.076 Uiso 1 1 calc R . . . .
C76 C 0.9146(2) 0.2719(3) 0.75748(18) 0.0622(10) Uani 1 1 d . . . . .
H76 H 0.946360 0.225950 0.781532 0.075 Uiso 1 1 calc R . . . .
C29 C 0.4202(2) 0.9449(3) 0.37785(19) 0.0688(11) Uani 1 1 d . . . . .
H29 H 0.420859 1.008876 0.381215 0.083 Uiso 1 1 calc R . . . .
C41 C 0.6380(3) 0.5420(4) 0.5167(2) 0.0797(14) Uani 1 1 d . . . . .
C3 C 0.0892(2) 0.6649(3) -0.0054(2) 0.0623(10) Uani 1 1 d . . . . .
H3 H 0.046987 0.678772 -0.043460 0.075 Uiso 1 1 calc R . . . .
C44 C 0.7595(2) 0.6991(3) 0.53988(18) 0.0668(11) Uani 1 1 d . . . . .
C7 C 0.2805(2) 0.6002(3) 0.16644(17) 0.0542(9) Uani 1 1 d . . . . .
H7 H 0.291434 0.615333 0.207863 0.065 Uiso 1 1 calc R . . . .
C79 C 0.65953(19) 0.3843(3) 0.68372(17) 0.0643(11) Uani 1 1 d . . . . .
C63 C 0.73016(19) 0.2893(3) 0.9036(2) 0.0582(9) Uani 1 1 d . . . . .
H63 H 0.691327 0.259787 0.892833 0.070 Uiso 1 1 calc R . . . .
O10 O 0.5017(2) 1.1246(3) 0.28716(19) 0.1216(15) Uani 1 1 d . . . . .
H10A H 0.484039 1.151393 0.251725 0.182 Uiso 1 1 calc GR . . . .
C60 C 0.8948(2) 0.3640(3) 1.05361(17) 0.0563(9) Uani 1 1 d . . . . .
H60 H 0.933187 0.395101 1.064437 0.068 Uiso 1 1 calc R . . . .
C26 C 0.5211(2) 0.5256(4) 0.30125(19) 0.0709(12) Uani 1 1 d . . . . .
H26 H 0.537955 0.575872 0.329779 0.085 Uiso 1 1 calc R . . . .
C59 C 0.8895(3) 0.3325(3) 1.1026(2) 0.0727(12) Uani 1 1 d . . . . .
H59 H 0.925136 0.341119 1.146585 0.087 Uiso 1 1 calc R . . . .
C58 C 0.8331(3) 0.2891(3) 1.0876(2) 0.0750(12) Uani 1 1 d . . . . .
H58 H 0.830142 0.269450 1.121261 0.090 Uiso 1 1 calc R . . . .
C57 C 0.7812(2) 0.2745(3) 1.0236(2) 0.0676(11) Uani 1 1 d . . . . .
H57 H 0.742942 0.244710 1.014172 0.081 Uiso 1 1 calc R . . . .
C19 C 0.5545(2) 0.5976(3) 0.08803(19) 0.0643(11) Uani 1 1 d . . . . .
C52 C 0.7539(2) 0.8222(3) 0.6007(2) 0.0741(12) Uani 1 1 d . . . . .
C39 C 0.6128(2) 0.6369(3) 0.49975(19) 0.0664(11) Uani 1 1 d . . . . .
C38 C 0.5456(2) 0.6564(3) 0.45711(19) 0.0629(10) Uani 1 1 d . . . . .
H38 H 0.511195 0.613164 0.435131 0.076 Uiso 1 1 calc R . . . .
C17 C 0.5125(2) 0.4587(3) 0.1009(2) 0.0695(11) Uani 1 1 d . . . . .
H17 H 0.515145 0.394911 0.106000 0.083 Uiso 1 1 calc R . . . .
C27 C 0.5337(3) 0.4373(4) 0.3269(2) 0.0848(14) Uani 1 1 d . . . . .
H27 H 0.558479 0.428995 0.372370 0.102 Uiso 1 1 calc R . . . .
C32 C 0.4168(2) 0.7543(3) 0.3678(2) 0.0703(11) Uani 1 1 d . . . . .
H32 H 0.414997 0.690296 0.364215 0.084 Uiso 1 1 calc R . . . .
C18 C 0.5575(2) 0.5037(4) 0.0942(2) 0.0772(13) Uani 1 1 d . . . . .
H18 H 0.589757 0.470492 0.093921 0.093 Uiso 1 1 calc R . . . .
C2 C 0.1046(2) 0.6899(3) 0.0553(2) 0.0655(11) Uani 1 1 d . . . . .
H2A H 0.073022 0.720592 0.057970 0.079 Uiso 1 1 calc R . . . .
C40 C 0.6483(2) 0.7228(3) 0.52358(17) 0.0599(10) Uani 1 1 d . . . . .
C30 C 0.3609(2) 0.9009(4) 0.3353(2) 0.0809(14) Uani 1 1 d . . . . .
H30 H 0.321416 0.934723 0.309997 0.097 Uiso 1 1 calc R . . . .
C31 C 0.3592(2) 0.8069(4) 0.3294(2) 0.0782(13) Uani 1 1 d . . . . .
H31 H 0.318486 0.777837 0.298989 0.094 Uiso 1 1 calc R . . . .
C81 C 0.7134(2) 0.2388(3) 0.7262(2) 0.0693(11) Uani 1 1 d . . . . .
H81 H 0.752245 0.203416 0.750388 0.083 Uiso 1 1 calc R . . . .
C45 C 0.8231(2) 0.6615(4) 0.5771(2) 0.0867(15) Uani 1 1 d . . . . .
H45 H 0.843330 0.647946 0.621362 0.104 Uiso 1 1 calc R . . . .
C83 C 0.5938(3) 0.2497(6) 0.6561(3) 0.108(2) Uani 1 1 d . . . . .
H83 H 0.552260 0.220808 0.634593 0.130 Uiso 1 1 calc R . . . .
C28 C 0.5102(2) 0.3618(3) 0.2862(2) 0.0742(12) Uani 1 1 d . . . . .
H28 H 0.519166 0.302335 0.303412 0.089 Uiso 1 1 calc R . . . .
C84 C 0.5966(2) 0.3440(5) 0.6500(3) 0.0954(17) Uani 1 1 d . . . . .
H84 H 0.557717 0.378975 0.624167 0.114 Uiso 1 1 calc R . . . .
C70 C 0.9278(2) 0.5920(4) 0.7968(2) 0.0795(13) Uani 1 1 d . . . . .
H70A H 0.901343 0.606942 0.750658 0.119 Uiso 1 1 calc GR . . . .
H70B H 0.966843 0.557964 0.808397 0.119 Uiso 1 1 calc GR . . . .
H70C H 0.941464 0.647879 0.822234 0.119 Uiso 1 1 calc GR . . . .
C50 C 0.7750(2) 0.7261(4) 0.6859(2) 0.0827(14) Uani 1 1 d . . . . .
C82 C 0.6513(3) 0.1977(4) 0.6934(3) 0.0945(17) Uani 1 1 d . . . . .
H82 H 0.648123 0.134219 0.696374 0.113 Uiso 1 1 calc R . . . .
C51 C 0.7836(2) 0.8187(4) 0.6693(2) 0.0878(17) Uani 1 1 d . . . . .
C49 C 0.7301(2) 0.7170(3) 0.4739(2) 0.0733(12) Uani 1 1 d . . . . .
H49 H 0.686593 0.740172 0.447609 0.088 Uiso 1 1 calc R . . . .
C47 C 0.8274(3) 0.6651(3) 0.4849(2) 0.0833(14) Uani 1 1 d . . . . .
C53 C 0.7617(2) 0.9000(4) 0.5727(3) 0.0964(17) Uani 1 1 d . . . . .
H53 H 0.744165 0.901585 0.528072 0.116 Uiso 1 1 calc R . . . .
C46 C 0.8570(3) 0.6436(4) 0.5497(2) 0.0955(17) Uani 1 1 d . . . . .
H46 H 0.899543 0.617281 0.574981 0.115 Uiso 1 1 calc R . . . .
C48 C 0.7642(3) 0.7011(4) 0.4465(2) 0.0847(14) Uani 1 1 d . . . . .
H48 H 0.744379 0.714811 0.402350 0.102 Uiso 1 1 calc R . . . .
C14 C 0.2616(3) 0.4228(5) -0.1528(2) 0.1009(19) Uani 1 1 d . . . . .
H14A H 0.216561 0.419385 -0.192218 0.151 Uiso 1 1 calc GR . . . .
H14B H 0.279116 0.361528 -0.138265 0.151 Uiso 1 1 calc GR . . . .
H14C H 0.289200 0.456142 -0.161811 0.151 Uiso 1 1 calc GR . . . .
C55 C 0.8225(3) 0.9719(7) 0.6813(6) 0.146(4) Uani 1 1 d . . . . .
H55 H 0.843345 1.023678 0.707709 0.175 Uiso 1 1 calc R . . . .
C56 C 0.8171(3) 0.8931(7) 0.7079(4) 0.129(3) Uani 1 1 d . . . . .
H56 H 0.836588 0.890410 0.752961 0.155 Uiso 1 1 calc R . . . .
C85 C 0.4769(4) 1.0396(6) 0.2767(4) 0.134(3) Uani 1 1 d . . . . .
H85A H 0.477811 1.022211 0.314778 0.161 Uiso 1 1 calc R . . . .
H85B H 0.507263 0.998396 0.275489 0.161 Uiso 1 1 calc R . . . .
C54 C 0.7965(3) 0.9748(5) 0.6137(6) 0.140(3) Uani 1 1 d . . . . .
H54 H 0.802705 1.027352 0.596478 0.168 Uiso 1 1 calc R . . . .
C86 C 0.4120(5) 1.0225(7) 0.2202(4) 0.170(4) Uani 1 1 d . . . . .
H86A H 0.411771 1.027007 0.181743 0.256 Uiso 1 1 calc GR . . . .
H86B H 0.381506 1.067075 0.217436 0.256 Uiso 1 1 calc GR . . . .
H86C H 0.398193 0.961629 0.222773 0.256 Uiso 1 1 calc GR . . . .
C42 C 0.6112(4) 0.3845(4) 0.5053(3) 0.132(3) Uani 1 1 d . . . . .
H42A H 0.573247 0.344061 0.480108 0.198 Uiso 1 1 calc GR . . . .
H42B H 0.631765 0.375697 0.551507 0.198 Uiso 1 1 calc GR . . . .
H42C H 0.643170 0.370747 0.496000 0.198 Uiso 1 1 calc GR . . . .

loop_
_atom_site_aniso_label
_atom_site_aniso_U_11
_atom_site_aniso_U_22
_atom_site_aniso_U_33
_atom_site_aniso_U_23
_atom_site_aniso_U_13
_atom_site_aniso_U_12
Cl1 0.0892(8) 0.1231(10) 0.0879(7) -0.0271(7) 0.0659(7) -0.0485(8)
Cl3 0.1044(9) 0.0939(9) 0.1009(8) 0.0006(7) 0.0842(8) 0.0152(7)
Cl2 0.1826(17) 0.1320(13) 0.1416(12) 0.0554(11) 0.1342(13) 0.0742(12)
O8 0.0453(13) 0.0635(15) 0.0486(12) 0.0094(12) 0.0266(11) -0.0062(11)
N5 0.0433(14) 0.0420(15) 0.0439(13) -0.0001(12) 0.0301(12) 0.0009(12)
N1 0.0443(15) 0.0432(15) 0.0429(14) -0.0008(12) 0.0276(13) -0.0052(12)
O7 0.0422(15) 0.094(2) 0.0612(15) 0.0173(14) 0.0222(13) -0.0075(14)
O3 0.087(2) 0.0522(17) 0.0737(17) 0.0119(14) 0.0455(16) 0.0108(15)
O1 0.0699(18) 0.088(2) 0.0579(15) -0.0112(15) 0.0389(15) 0.0105(16)
O2 0.0675(18) 0.114(3) 0.0448(14) -0.0063(15) 0.0309(13) 0.0106(17)
N6 0.0483(17) 0.0508(17) 0.0484(15) 0.0041(13) 0.0246(14) 0.0109(14)
N2 0.0533(17) 0.0477(16) 0.0488(15) -0.0013(14) 0.0286(14) 0.0002(14)
N3 0.063(2) 0.058(2) 0.0466(15) 0.0069(14) 0.0337(15) 0.0051(15)
C67 0.0354(16) 0.0425(17) 0.0444(16) 0.0017(14) 0.0256(14) 0.0028(14)
C69 0.0392(19) 0.0489(19) 0.0430(17) 0.0005(15) 0.0235(16) -0.0004(15)
C12 0.0458(18) 0.0427(17) 0.0422(16) 0.0010(14) 0.0252(15) -0.0041(15)
C66 0.0369(16) 0.0401(17) 0.0432(16) -0.0010(14) 0.0240(14) 0.0039(13)
O9 0.0628(19) 0.108(3) 0.086(2) 0.012(2) 0.0199(17) 0.044(2)
C68 0.0379(17) 0.0430(18) 0.0420(16) -0.0018(14) 0.0236(14) -0.0016(14)
C65 0.0395(17) 0.0385(17) 0.0458(16) -0.0050(14) 0.0251(14) 0.0011(14)
C71 0.0429(18) 0.0487(19) 0.0404(16) -0.0018(15) 0.0223(14) 0.0022(15)
C64 0.0449(19) 0.055(2) 0.063(2) -0.0087(18) 0.0348(17) -0.0058(16)
O5 0.142(3) 0.0550(19) 0.079(2) 0.0050(17) 0.045(2) 0.002(2)
C33 0.052(2) 0.069(3) 0.0451(18) 0.0102(18) 0.0320(17) 0.0027(19)
C15 0.0466(19) 0.0469(19) 0.0443(17) -0.0023(15) 0.0257(16) -0.0032(15)
C9 0.0445(18) 0.0410(18) 0.0425(16) -0.0004(14) 0.0252(15) -0.0086(14)
C61 0.058(2) 0.0370(17) 0.0526(18) 0.0032(15) 0.0394(17) 0.0072(16)
C5 0.049(2) 0.0395(17) 0.057(2) 0.0001(15) 0.0363(17) -0.0072(15)
C10 0.0458(19) 0.053(2) 0.0399(17) -0.0029(15) 0.0218(15) -0.0083(16)
C11 0.0455(19) 0.0470(19) 0.0467(17) -0.0029(15) 0.0285(16) -0.0049(15)
C24 0.0398(18) 0.058(2) 0.0466(17) -0.0017(17) 0.0251(15) -0.0018(16)
C23 0.049(2) 0.062(2) 0.0492(18) 0.0048(17) 0.0282(16) 0.0010(17)
C78 0.049(2) 0.087(3) 0.0451(19) 0.003(2) 0.0206(18) 0.018(2)
C72 0.0454(18) 0.0474(19) 0.0375(15) -0.0046(15) 0.0220(14) -0.0015(15)
C16 0.0445(19) 0.054(2) 0.0479(18) -0.0008(15) 0.0281(16) -0.0029(16)
C21 0.054(2) 0.056(2) 0.054(2) -0.0046(17) 0.0322(18) -0.0063(18)
C13 0.050(2) 0.060(2) 0.0495(19) -0.0058(17) 0.0295(18) -0.0052(19)
O6 0.092(2) 0.201(5) 0.0446(16) 0.016(2) 0.0335(16) 0.044(3)
C37 0.057(2) 0.056(2) 0.0397(16) 0.0063(16) 0.0290(16) 0.0044(19)
C74 0.072(2) 0.060(2) 0.0458(18) 0.0003(17) 0.0378(19) 0.000(2)
N4 0.090(3) 0.092(3) 0.0437(17) 0.0179(18) 0.0346(18) 0.031(2)
C8 0.048(2) 0.059(2) 0.0413(17) 0.0047(16) 0.0254(16) -0.0046(17)
C36 0.050(2) 0.064(2) 0.0502(19) -0.0021(18) 0.0236(17) 0.0030(19)
C22 0.049(2) 0.055(2) 0.062(2) 0.0076(19) 0.0330(18) 0.0051(17)
C73 0.051(2) 0.055(2) 0.0409(16) 0.0028(16) 0.0242(16) 0.0061(16)
C62 0.064(2) 0.0396(18) 0.075(2) 0.0043(17) 0.054(2) 0.0035(17)
C6 0.057(2) 0.0457(19) 0.058(2) 0.0044(16) 0.0412(18) -0.0047(16)
C75 0.063(2) 0.059(2) 0.057(2) -0.0111(19) 0.0418(19) -0.0013(19)
C4 0.046(2) 0.058(2) 0.058(2) -0.0036(18) 0.0296(18) -0.0084(17)
O4 0.124(3) 0.075(2) 0.100(2) 0.029(2) 0.055(2) 0.036(2)
C25 0.052(2) 0.069(2) 0.0529(19) -0.0032(19) 0.0287(18) -0.0115(19)
C80 0.049(2) 0.066(3) 0.0444(18) -0.0106(17) 0.0270(17) -0.0079(18)
C43 0.068(3) 0.073(3) 0.0482(19) 0.0159(19) 0.0305(19) 0.020(2)
C34 0.051(2) 0.067(2) 0.0480(18) 0.0117(18) 0.0305(17) 0.0079(18)
C77 0.066(2) 0.055(2) 0.0507(18) 0.0098(17) 0.0416(18) 0.0117(18)
C1 0.071(3) 0.060(2) 0.074(2) -0.004(2) 0.054(2) -0.008(2)
C20 0.066(3) 0.063(2) 0.055(2) -0.0045(19) 0.036(2) -0.017(2)
C35 0.061(2) 0.057(2) 0.060(2) 0.0000(19) 0.029(2) 0.0050(19)
C76 0.070(2) 0.067(3) 0.057(2) 0.0113(19) 0.041(2) 0.024(2)
C29 0.060(3) 0.081(3) 0.058(2) 0.017(2) 0.031(2) 0.014(2)
C41 0.109(4) 0.068(3) 0.056(2) 0.023(2) 0.045(3) 0.027(3)
C3 0.051(2) 0.059(2) 0.072(2) 0.001(2) 0.033(2) 0.0008(18)
C44 0.074(3) 0.074(3) 0.0467(19) 0.0165(19) 0.0321(19) 0.023(2)
C7 0.067(2) 0.060(2) 0.0458(18) -0.0015(17) 0.0386(19) -0.0064(19)
C79 0.043(2) 0.095(3) 0.0448(18) -0.010(2) 0.0200(17) -0.001(2)
C63 0.054(2) 0.052(2) 0.083(3) -0.006(2) 0.048(2) -0.0089(18)
O10 0.139(4) 0.102(3) 0.090(2) 0.012(2) 0.048(3) -0.005(3)
C60 0.064(2) 0.063(2) 0.0526(19) 0.0055(18) 0.0400(19) 0.0058(19)
C26 0.070(3) 0.086(3) 0.053(2) -0.013(2) 0.033(2) -0.020(2)
C59 0.094(3) 0.078(3) 0.060(2) 0.014(2) 0.053(2) 0.013(3)
C58 0.107(4) 0.070(3) 0.080(3) 0.022(2) 0.073(3) 0.011(3)
C57 0.094(3) 0.051(2) 0.095(3) 0.012(2) 0.076(3) 0.003(2)
C19 0.060(2) 0.089(3) 0.055(2) -0.016(2) 0.040(2) -0.026(2)
C52 0.053(2) 0.078(3) 0.077(3) 0.002(2) 0.030(2) 0.014(2)
C39 0.086(3) 0.061(3) 0.055(2) 0.014(2) 0.043(2) 0.014(2)
C38 0.083(3) 0.053(2) 0.059(2) 0.0057(19) 0.045(2) 0.002(2)
C17 0.067(3) 0.061(3) 0.092(3) -0.002(2) 0.053(2) 0.000(2)
C27 0.084(3) 0.109(4) 0.046(2) -0.001(3) 0.030(2) -0.013(3)
C32 0.066(3) 0.078(3) 0.070(3) 0.001(2) 0.041(2) -0.011(2)
C18 0.065(3) 0.090(4) 0.098(3) -0.011(3) 0.060(3) -0.010(2)
C2 0.059(2) 0.066(3) 0.087(3) 0.002(2) 0.051(2) 0.002(2)
C40 0.066(2) 0.067(3) 0.0462(19) 0.0171(19) 0.0327(19) 0.020(2)
C30 0.054(3) 0.119(5) 0.063(3) 0.016(3) 0.031(2) 0.018(3)
C31 0.053(3) 0.107(4) 0.070(3) -0.005(3) 0.033(2) -0.011(3)
C81 0.080(3) 0.069(3) 0.071(2) -0.022(2) 0.051(2) -0.020(2)
C45 0.088(3) 0.112(4) 0.060(2) 0.037(3) 0.043(2) 0.049(3)
C83 0.078(4) 0.154(6) 0.098(4) -0.065(4) 0.054(3) -0.061(4)
C28 0.081(3) 0.076(3) 0.060(2) 0.011(2) 0.038(2) 0.001(2)
C84 0.049(3) 0.145(6) 0.078(3) -0.035(3) 0.029(2) -0.017(3)
C70 0.076(3) 0.095(3) 0.082(3) 0.028(3) 0.055(3) -0.006(2)
C50 0.060(3) 0.116(4) 0.060(3) 0.000(3) 0.028(2) 0.026(3)
C82 0.098(4) 0.102(4) 0.098(4) -0.046(3) 0.065(4) -0.046(4)
C51 0.041(2) 0.120(5) 0.081(3) -0.040(3) 0.024(2) 0.006(3)
C49 0.078(3) 0.086(3) 0.056(2) 0.022(2) 0.040(2) 0.025(2)
C47 0.116(4) 0.072(3) 0.090(3) 0.025(3) 0.077(3) 0.036(3)
C53 0.052(3) 0.091(4) 0.126(4) -0.013(4) 0.041(3) 0.006(3)
C46 0.096(4) 0.118(4) 0.088(3) 0.038(3) 0.062(3) 0.053(3)
C48 0.108(4) 0.090(3) 0.062(2) 0.022(2) 0.053(3) 0.024(3)
C14 0.088(3) 0.161(6) 0.053(2) -0.021(3) 0.041(2) 0.010(4)
C55 0.071(4) 0.132(7) 0.196(9) -0.093(7) 0.056(5) -0.031(4)
C56 0.074(4) 0.149(7) 0.144(6) -0.050(6) 0.053(4) -0.007(4)
C85 0.159(7) 0.114(6) 0.153(6) 0.042(5) 0.105(6) -0.003(5)
C54 0.069(4) 0.104(5) 0.233(10) -0.027(6) 0.081(5) -0.009(4)
C86 0.164(8) 0.184(9) 0.165(7) -0.061(7) 0.097(7) -0.084(7)
C42 0.212(8) 0.054(3) 0.085(3) 0.018(3) 0.062(4) 0.012(4)

loop_
_atom_type_symbol
_atom_type_description
_atom_type_scat_dispersion_real
_atom_type_scat_dispersion_imag
_atom_type_scat_source
C C 0.0033 0.0016 'International Tables Vol C Tables 4.2.6.8 and 6.1.1.4'
H H 0.0000 0.0000 'International Tables Vol C Tables 4.2.6.8 and 6.1.1.4'
Cl Cl 0.1484 0.1585 'International Tables Vol C Tables 4.2.6.8 and 6.1.1.4'
N N 0.0061 0.0033 'International Tables Vol C Tables 4.2.6.8 and 6.1.1.4'
O O 0.0106 0.0060 'International Tables Vol C Tables 4.2.6.8 and 6.1.1.4'

loop_
_geom_angle_atom_site_label_1
_geom_angle_atom_site_label_2
_geom_angle_atom_site_label_3
_geom_angle
_geom_angle_site_symmetry_1
_geom_angle_site_symmetry_3
_geom_angle_publ_flag
C69 O8 C70 116.2(3) . . ?
C68 N5 C65 109.1(2) . . ?
C68 N5 C61 127.4(3) . . ?
C65 N5 C61 123.5(3) . . ?
C9 N1 C5 123.7(3) . . ?
C10 N1 C9 108.6(3) . . ?
C10 N1 C5 127.6(3) . . ?
C13 O2 C14 116.3(3) . . ?
C71 N6 H6 122.8 . . ?
C78 N6 H6 122.8 . . ?
C78 N6 C71 114.4(3) . . ?
C15 N2 H2 122.2 . . ?
C22 N2 H2 122.2 . . ?
C22 N2 C15 115.7(3) . . ?
C33 N3 C37 123.7(3) . . ?
C38 N3 C33 127.0(3) . . ?
C38 N3 C37 109.3(3) . . ?
C66 C67 C69 131.2(3) . . ?
C68 C67 C69 120.0(3) . . ?
C68 C67 C66 108.7(3) . . ?
O8 C69 C67 112.6(3) . . ?
O7 C69 O8 123.0(3) . . ?
O7 C69 C67 124.3(3) . . ?
C9 C12 C15 130.1(3) . . ?
C9 C12 C11 106.0(3) . . ?
C11 C12 C15 123.9(3) . . ?
C67 C66 C71 125.5(3) . . ?
C65 C66 C67 106.3(3) . . ?
C65 C66 C71 128.2(3) . . ?
N5 C68 C67 108.6(3) . . ?
N5 C68 H68 125.7 . . ?
C67 C68 H68 125.7 . . ?
N5 C65 C64 116.6(3) . . ?
C66 C65 N5 107.4(3) . . ?
C66 C65 C64 136.0(3) . . ?
N6 C71 C66 110.4(3) . . ?
N6 C71 C72 111.3(3) . . ?
N6 C71 C80 100.9(3) . . ?
C66 C71 C72 111.8(3) . . ?
C80 C71 C66 113.2(3) . . ?
C80 C71 C72 108.8(3) . . ?
C65 C64 H64 119.6 . . ?
C63 C64 C65 120.8(3) . . ?
C63 C64 H64 119.6 . . ?
C41 O5 C42 115.1(5) . . ?
C34 C33 N3 117.2(3) . . ?
C32 C33 N3 121.8(4) . . ?
C32 C33 C34 120.9(4) . . ?
N2 C15 C12 109.2(3) . . ?
N2 C15 C24 99.5(3) . . ?
N2 C15 C16 112.2(3) . . ?
C12 C15 C24 115.8(3) . . ?
C12 C15 C16 113.1(3) . . ?
C16 C15 C24 106.4(3) . . ?
N1 C9 C8 116.1(3) . . ?
C12 C9 N1 107.8(3) . . ?
C12 C9 C8 136.1(3) . . ?
N5 C61 C62 117.5(3) . . ?
C60 C61 N5 121.8(3) . . ?
C60 C61 C62 120.7(3) . . ?
C6 C5 N1 117.8(3) . . ?
C4 C5 N1 121.3(3) . . ?
C4 C5 C6 120.9(3) . . ?
N1 C10 H10 125.4 . . ?
N1 C10 C11 109.3(3) . . ?
C11 C10 H10 125.4 . . ?
C12 C11 C13 128.2(3) . . ?
C10 C11 C12 108.3(3) . . ?
C10 C11 C13 123.3(3) . . ?
C23 C24 C15 109.7(3) . . ?
C23 C24 C25 121.0(3) . . ?
C25 C24 C15 129.1(3) . . ?
C24 C23 C22 109.5(3) . . ?
C24 C23 C28 121.1(4) . . ?
C28 C23 C22 129.4(4) . . ?
N6 C78 C79 105.6(3) . . ?
O9 C78 N6 125.9(5) . . ?
O9 C78 C79 128.5(4) . . ?
C73 C72 C71 121.4(3) . . ?
C73 C72 C77 118.2(3) . . ?
C77 C72 C71 120.3(3) . . ?
C21 C16 C15 120.5(3) . . ?
C21 C16 C17 118.1(3) . . ?
C17 C16 C15 121.1(3) . . ?
C16 C21 H21 119.6 . . ?
C16 C21 C20 120.7(4) . . ?
C20 C21 H21 119.6 . . ?
O1 C13 O2 122.6(3) . . ?
O1 C13 C11 126.4(3) . . ?
O2 C13 C11 111.0(3) . . ?
N3 C37 C36 116.7(3) . . ?
C40 C37 N3 107.3(3) . . ?
C40 C37 C36 135.9(4) . . ?
C73 C74 H74 120.4 . . ?
C75 C74 H74 120.4 . . ?
C75 C74 C73 119.1(3) . . ?
C43 N4 H4A 121.8 . . ?
C50 N4 H4A 121.8 . . ?
C50 N4 C43 116.5(4) . . ?
C9 C8 H8 119.3 . . ?
C7 C8 C9 121.5(3) . . ?
C7 C8 H8 119.3 . . ?
C37 C36 H36 119.4 . . ?
C35 C36 C37 121.2(4) . . ?
C35 C36 H36 119.4 . . ?
O3 C22 N2 125.8(4) . . ?
O3 C22 C23 128.6(3) . . ?
N2 C22 C23 105.6(3) . . ?
C72 C73 C74 121.3(3) . . ?
C72 C73 H73 119.4 . . ?
C74 C73 H73 119.4 . . ?
C61 C62 C63 119.3(3) . . ?
C57 C62 C61 117.0(4) . . ?
C57 C62 C63 123.6(4) . . ?
C5 C6 C1 118.0(3) . . ?
C5 C6 C7 119.1(3) . . ?
C1 C6 C7 122.9(3) . . ?
C74 C75 Cl3 119.2(3) . . ?
C74 C75 C76 120.9(3) . . ?
C76 C75 Cl3 119.9(3) . . ?
C5 C4 H4 120.5 . . ?
C3 C4 C5 119.1(4) . . ?
C3 C4 H4 120.5 . . ?
C24 C25 H25 121.1 . . ?
C26 C25 C24 117.7(4) . . ?
C26 C25 H25 121.1 . . ?
C79 C80 C71 109.8(3) . . ?
C79 C80 C81 120.2(4) . . ?
C81 C80 C71 130.1(4) . . ?
N4 C43 C44 113.3(3) . . ?
N4 C43 C52 99.6(3) . . ?
N4 C43 C40 108.1(3) . . ?
C44 C43 C40 112.6(3) . . ?
C52 C43 C44 105.3(4) . . ?
C52 C43 C40 117.4(3) . . ?
C33 C34 C35 119.4(3) . . ?
C29 C34 C33 118.0(4) . . ?
C29 C34 C35 122.6(4) . . ?
C72 C77 H77 119.5 . . ?
C76 C77 C72 121.0(3) . . ?
C76 C77 H77 119.5 . . ?
C6 C1 H1 119.6 . . ?
C2 C1 C6 120.8(4) . . ?
C2 C1 H1 119.6 . . ?
C21 C20 H20 120.3 . . ?
C19 C20 C21 119.3(4) . . ?
C19 C20 H20 120.3 . . ?
C36 C35 C34 121.6(4) . . ?
C36 C35 H35 119.2 . . ?
C34 C35 H35 119.2 . . ?
C75 C76 C77 119.4(4) . . ?
C75 C76 H76 120.3 . . ?
C77 C76 H76 120.3 . . ?
C34 C29 H29 119.6 . . ?
C30 C29 C34 120.8(5) . . ?
C30 C29 H29 119.6 . . ?
O5 C41 C39 112.9(5) . . ?
O4 C41 O5 122.4(5) . . ?
O4 C41 C39 124.7(5) . . ?
C4 C3 H3 119.4 . . ?
C4 C3 C2 121.1(4) . . ?
C2 C3 H3 119.4 . . ?
C45 C44 C43 121.6(3) . . ?
C45 C44 C49 118.3(4) . . ?
C49 C44 C43 119.8(4) . . ?
C8 C7 C6 121.7(3) . . ?
C8 C7 H7 119.2 . . ?
C6 C7 H7 119.2 . . ?
C80 C79 C78 109.1(3) . . ?
C80 C79 C84 121.5(5) . . ?
C84 C79 C78 129.3(5) . . ?
C64 C63 C62 122.2(3) . . ?
C64 C63 H63 118.9 . . ?
C62 C63 H63 118.9 . . ?
C85 O10 H10A 109.5 . . ?
C61 C60 H60 120.5 . . ?
C59 C60 C61 119.1(4) . . ?
C59 C60 H60 120.5 . . ?
C25 C26 H26 119.4 . . ?
C27 C26 C25 121.1(4) . . ?
C27 C26 H26 119.4 . . ?
C60 C59 H59 119.4 . . ?
C58 C59 C60 121.2(4) . . ?
C58 C59 H59 119.4 . . ?
C59 C58 H58 120.0 . . ?
C57 C58 C59 120.1(4) . . ?
C57 C58 H58 120.0 . . ?
C62 C57 H57 119.1 . . ?
C58 C57 C62 121.8(4) . . ?
C58 C57 H57 119.1 . . ?
C20 C19 Cl1 119.7(4) . . ?
C20 C19 C18 121.0(4) . . ?
C18 C19 Cl1 119.3(4) . . ?
C51 C52 C43 108.9(5) . . ?
C53 C52 C43 129.9(5) . . ?
C53 C52 C51 120.7(5) . . ?
C38 C39 C41 122.0(5) . . ?
C38 C39 C40 107.8(4) . . ?
C40 C39 C41 130.1(4) . . ?
N3 C38 C39 108.6(4) . . ?
N3 C38 H38 125.7 . . ?
C39 C38 H38 125.7 . . ?
C16 C17 H17 119.4 . . ?
C18 C17 C16 121.2(4) . . ?
C18 C17 H17 119.4 . . ?
C26 C27 H27 119.6 . . ?
C28 C27 C26 120.8(4) . . ?
C28 C27 H27 119.6 . . ?
C33 C32 H32 120.7 . . ?
C33 C32 C31 118.7(5) . . ?
C31 C32 H32 120.7 . . ?
C19 C18 C17 119.4(4) . . ?
C19 C18 H18 120.3 . . ?
C17 C18 H18 120.3 . . ?
C1 C2 C3 120.0(4) . . ?
C1 C2 H2A 120.0 . . ?
C3 C2 H2A 120.0 . . ?
C37 C40 C43 129.6(4) . . ?
C37 C40 C39 106.9(4) . . ?
C39 C40 C43 123.5(4) . . ?
C29 C30 H30 119.8 . . ?
C29 C30 C31 120.3(5) . . ?
C31 C30 H30 119.8 . . ?
C32 C31 H31 119.4 . . ?
C30 C31 C32 121.2(5) . . ?
C30 C31 H31 119.4 . . ?
C80 C81 H81 120.5 . . ?
C82 C81 C80 119.0(5) . . ?
C82 C81 H81 120.5 . . ?
C44 C45 H45 119.5 . . ?
C46 C45 C44 121.0(4) . . ?
C46 C45 H45 119.5 . . ?
C84 C83 H83 119.3 . . ?
C82 C83 H83 119.3 . . ?
C82 C83 C84 121.3(5) . . ?
C23 C28 H28 120.9 . . ?
C27 C28 C23 118.3(4) . . ?
C27 C28 H28 120.9 . . ?
C79 C84 H84 121.3 . . ?
C83 C84 C79 117.4(6) . . ?
C83 C84 H84 121.3 . . ?
O8 C70 H70A 109.5 . . ?
O8 C70 H70B 109.5 . . ?
O8 C70 H70C 109.5 . . ?
H70A C70 H70B 109.5 . . ?
H70A C70 H70C 109.5 . . ?
H70B C70 H70C 109.5 . . ?
O6 C50 N4 127.5(6) . . ?
O6 C50 C51 126.6(5) . . ?
N4 C50 C51 105.9(4) . . ?
C81 C82 H82 119.8 . . ?
C83 C82 C81 120.5(6) . . ?
C83 C82 H82 119.8 . . ?
C52 C51 C50 108.6(4) . . ?
C56 C51 C52 120.0(7) . . ?
C56 C51 C50 131.3(6) . . ?
C44 C49 H49 119.5 . . ?
C48 C49 C44 121.1(4) . . ?
C48 C49 H49 119.5 . . ?
C46 C47 Cl2 119.9(4) . . ?
C48 C47 Cl2 118.9(4) . . ?
C48 C47 C46 121.2(4) . . ?
C52 C53 H53 121.2 . . ?
C54 C53 C52 117.7(7) . . ?
C54 C53 H53 121.2 . . ?
C45 C46 H46 120.4 . . ?
C47 C46 C45 119.2(4) . . ?
C47 C46 H46 120.4 . . ?
C49 C48 H48 120.4 . . ?
C47 C48 C49 119.2(4) . . ?
C47 C48 H48 120.4 . . ?
O2 C14 H14A 109.5 . . ?
O2 C14 H14B 109.5 . . ?
O2 C14 H14C 109.5 . . ?
H14A C14 H14B 109.5 . . ?
H14A C14 H14C 109.5 . . ?
H14B C14 H14C 109.5 . . ?
C56 C55 H55 120.0 . . ?
C56 C55 C54 120.1(7) . . ?
C54 C55 H55 120.0 . . ?
C51 C56 C55 120.7(8) . . ?
C51 C56 H56 119.7 . . ?
C55 C56 H56 119.7 . . ?
O10 C85 H85A 107.6 . . ?
O10 C85 H85B 107.6 . . ?
O10 C85 C86 118.8(7) . . ?
H85A C85 H85B 107.0 . . ?
C86 C85 H85A 107.6 . . ?
C86 C85 H85B 107.6 . . ?
C53 C54 C55 120.7(8) . . ?
C53 C54 H54 119.6 . . ?
C55 C54 H54 119.6 . . ?
C85 C86 H86A 109.5 . . ?
C85 C86 H86B 109.5 . . ?
C85 C86 H86C 109.5 . . ?
H86A C86 H86B 109.5 . . ?
H86A C86 H86C 109.5 . . ?
H86B C86 H86C 109.5 . . ?
O5 C42 H42A 109.5 . . ?
O5 C42 H42B 109.5 . . ?
O5 C42 H42C 109.5 . . ?
H42A C42 H42B 109.5 . . ?
H42A C42 H42C 109.5 . . ?
H42B C42 H42C 109.5 . . ?

loop_
_geom_bond_atom_site_label_1
_geom_bond_atom_site_label_2
_geom_bond_distance
_geom_bond_site_symmetry_2
_geom_bond_publ_flag
Cl1 C19 1.744(4) . ?
Cl3 C75 1.742(4) . ?
Cl2 C47 1.735(5) . ?
O8 C69 1.330(4) . ?
O8 C70 1.449(5) . ?
N5 C68 1.355(4) . ?
N5 C65 1.405(4) . ?
N5 C61 1.406(4) . ?
N1 C9 1.407(4) . ?
N1 C5 1.411(4) . ?
N1 C10 1.355(4) . ?
O7 C69 1.198(4) . ?
O3 C22 1.226(5) . ?
O1 C13 1.195(4) . ?
O2 C13 1.341(4) . ?
O2 C14 1.439(5) . ?
N6 H6 0.8600 . ?
N6 C71 1.468(4) . ?
N6 C78 1.355(5) . ?
N2 H2 0.8600 . ?
N2 C15 1.468(5) . ?
N2 C22 1.341(5) . ?
N3 C33 1.406(5) . ?
N3 C37 1.407(5) . ?
N3 C38 1.362(5) . ?
C67 C69 1.470(5) . ?
C67 C66 1.422(4) . ?
C67 C68 1.362(4) . ?
C12 C15 1.522(5) . ?
C12 C9 1.384(5) . ?
C12 C11 1.437(4) . ?
C66 C65 1.387(4) . ?
C66 C71 1.529(4) . ?
O9 C78 1.211(5) . ?
C68 H68 0.9300 . ?
C65 C64 1.437(5) . ?
C71 C72 1.544(5) . ?
C71 C80 1.514(5) . ?
C64 H64 0.9300 . ?
C64 C63 1.339(5) . ?
O5 C41 1.328(7) . ?
O5 C42 1.452(6) . ?
C33 C34 1.403(6) . ?
C33 C32 1.380(6) . ?
C15 C24 1.537(5) . ?
C15 C16 1.529(5) . ?
C9 C8 1.433(5) . ?
C61 C62 1.407(5) . ?
C61 C60 1.387(5) . ?
C5 C6 1.395(5) . ?
C5 C4 1.393(5) . ?
C10 H10 0.9300 . ?
C10 C11 1.355(5) . ?
C11 C13 1.466(5) . ?
C24 C23 1.367(5) . ?
C24 C25 1.389(5) . ?
C23 C22 1.477(5) . ?
C23 C28 1.394(5) . ?
C78 C79 1.485(7) . ?
C72 C73 1.381(5) . ?
C72 C77 1.383(5) . ?
C16 C21 1.377(5) . ?
C16 C17 1.390(5) . ?
C21 H21 0.9300 . ?
C21 C20 1.397(5) . ?
O6 C50 1.231(6) . ?
C37 C36 1.414(5) . ?
C37 C40 1.384(5) . ?
C74 H74 0.9300 . ?
C74 C73 1.385(5) . ?
C74 C75 1.365(5) . ?
N4 H4A 0.8600 . ?
N4 C43 1.476(5) . ?
N4 C50 1.305(6) . ?
C8 H8 0.9300 . ?
C8 C7 1.337(5) . ?
C36 H36 0.9300 . ?
C36 C35 1.349(6) . ?
C73 H73 0.9300 . ?
C62 C63 1.424(6) . ?
C62 C57 1.403(5) . ?
C6 C1 1.403(5) . ?
C6 C7 1.443(5) . ?
C75 C76 1.375(5) . ?
C4 H4 0.9300 . ?
C4 C3 1.369(5) . ?
O4 C41 1.205(6) . ?
C25 H25 0.9300 . ?
C25 C26 1.387(5) . ?
C80 C79 1.373(5) . ?
C80 C81 1.377(6) . ?
C43 C44 1.523(6) . ?
C43 C52 1.495(7) . ?
C43 C40 1.527(6) . ?
C34 C35 1.433(6) . ?
C34 C29 1.402(5) . ?
C77 H77 0.9300 . ?
C77 C76 1.379(5) . ?
C1 H1 0.9300 . ?
C1 C2 1.367(6) . ?
C20 H20 0.9300 . ?
C20 C19 1.362(6) . ?
C35 H35 0.9300 . ?
C76 H76 0.9300 . ?
C29 H29 0.9300 . ?
C29 C30 1.358(7) . ?
C41 C39 1.465(6) . ?
C3 H3 0.9300 . ?
C3 C2 1.379(6) . ?
C44 C45 1.379(6) . ?
C44 C49 1.383(5) . ?
C7 H7 0.9300 . ?
C79 C84 1.384(7) . ?
C63 H63 0.9300 . ?
O10 H10A 0.8200 . ?
O10 C85 1.332(8) . ?
C60 H60 0.9300 . ?
C60 C59 1.381(5) . ?
C26 H26 0.9300 . ?
C26 C27 1.384(7) . ?
C59 H59 0.9300 . ?
C59 C58 1.358(7) . ?
C58 H58 0.9300 . ?
C58 C57 1.357(6) . ?
C57 H57 0.9300 . ?
C19 C18 1.368(6) . ?
C52 C51 1.417(7) . ?
C52 C53 1.398(8) . ?
C39 C38 1.373(6) . ?
C39 C40 1.435(6) . ?
C38 H38 0.9300 . ?
C17 H17 0.9300 . ?
C17 C18 1.375(6) . ?
C27 H27 0.9300 . ?
C27 C28 1.370(7) . ?
C32 H32 0.9300 . ?
C32 C31 1.386(7) . ?
C18 H18 0.9300 . ?
C2 H2A 0.9300 . ?
C30 H30 0.9300 . ?
C30 C31 1.367(7) . ?
C31 H31 0.9300 . ?
C81 H81 0.9300 . ?
C81 C82 1.374(7) . ?
C45 H45 0.9300 . ?
C45 C46 1.376(7) . ?
C83 H83 0.9300 . ?
C83 C84 1.381(9) . ?
C83 C82 1.374(9) . ?
C28 H28 0.9300 . ?
C84 H84 0.9300 . ?
C70 H70A 0.9600 . ?
C70 H70B 0.9600 . ?
C70 H70C 0.9600 . ?
C50 C51 1.456(8) . ?
C82 H82 0.9300 . ?
C51 C56 1.357(9) . ?
C49 H49 0.9300 . ?
C49 C48 1.374(6) . ?
C47 C46 1.366(6) . ?
C47 C48 1.364(7) . ?
C53 H53 0.9300 . ?
C53 C54 1.390(10) . ?
C46 H46 0.9300 . ?
C48 H48 0.9300 . ?
C14 H14A 0.9600 . ?
C14 H14B 0.9600 . ?
C14 H14C 0.9600 . ?
C55 H55 0.9300 . ?
C55 C56 1.367(12) . ?
C55 C54 1.414(12) . ?
C56 H56 0.9300 . ?
C85 H85A 0.9700 . ?
C85 H85B 0.9700 . ?
C85 C86 1.400(10) . ?
C54 H54 0.9300 . ?
C86 H86A 0.9600 . ?
C86 H86B 0.9600 . ?
C86 H86C 0.9600 . ?
C42 H42A 0.9600 . ?
C42 H42B 0.9600 . ?
C42 H42C 0.9600 . ?

loop_
_geom_torsion_atom_site_label_1
_geom_torsion_atom_site_label_2
_geom_torsion_atom_site_label_3
_geom_torsion_atom_site_label_4
_geom_torsion
_geom_torsion_site_symmetry_1
_geom_torsion_site_symmetry_2
_geom_torsion_site_symmetry_3
_geom_torsion_site_symmetry_4
_geom_torsion_publ_flag
Cl1 C19 C18 C17 175.9(3) . . . . ?
Cl3 C75 C76 C77 177.5(3) . . . . ?
Cl2 C47 C46 C45 177.7(5) . . . . ?
Cl2 C47 C48 C49 -179.0(4) . . . . ?
N5 C65 C64 C63 -2.5(5) . . . . ?
N5 C61 C62 C63 -0.5(5) . . . . ?
N5 C61 C62 C57 -179.4(3) . . . . ?
N5 C61 C60 C59 -179.4(3) . . . . ?
N1 C9 C8 C7 -3.4(5) . . . . ?
N1 C5 C6 C1 178.3(3) . . . . ?
N1 C5 C6 C7 -2.1(5) . . . . ?
N1 C5 C4 C3 -178.1(3) . . . . ?
N1 C10 C11 C12 -0.2(4) . . . . ?
N1 C10 C11 C13 174.6(3) . . . . ?
N6 C71 C72 C73 -20.3(4) . . . . ?
N6 C71 C72 C77 163.0(3) . . . . ?
N6 C71 C80 C79 -4.4(4) . . . . ?
N6 C71 C80 C81 176.5(4) . . . . ?
N6 C78 C79 C80 -0.1(4) . . . . ?
N6 C78 C79 C84 178.1(4) . . . . ?
N2 C15 C24 C23 -2.0(3) . . . . ?
N2 C15 C24 C25 173.3(4) . . . . ?
N2 C15 C16 C21 164.9(3) . . . . ?
N2 C15 C16 C17 -21.9(4) . . . . ?
N3 C33 C34 C35 1.5(5) . . . . ?
N3 C33 C34 C29 -178.1(3) . . . . ?
N3 C33 C32 C31 179.6(4) . . . . ?
N3 C37 C36 C35 -1.7(5) . . . . ?
N3 C37 C40 C43 177.6(3) . . . . ?
N3 C37 C40 C39 -0.8(4) . . . . ?
C67 C66 C65 N5 -1.3(3) . . . . ?
C67 C66 C65 C64 176.6(4) . . . . ?
C67 C66 C71 N6 -79.5(4) . . . . ?
C67 C66 C71 C72 45.0(4) . . . . ?
C67 C66 C71 C80 168.3(3) . . . . ?
C69 C67 C66 C65 -173.8(3) . . . . ?
C69 C67 C66 C71 7.7(5) . . . . ?
C69 C67 C68 N5 175.0(3) . . . . ?
C12 C15 C24 C23 114.8(3) . . . . ?
C12 C15 C24 C25 -69.9(5) . . . . ?
C12 C15 C16 C21 40.8(4) . . . . ?
C12 C15 C16 C17 -145.9(3) . . . . ?
C12 C9 C8 C7 176.4(4) . . . . ?
C12 C11 C13 O1 9.2(6) . . . . ?
C12 C11 C13 O2 -173.2(3) . . . . ?
C66 C67 C69 O8 23.1(5) . . . . ?
C66 C67 C69 O7 -159.0(4) . . . . ?
C66 C67 C68 N5 -0.7(4) . . . . ?
C66 C65 C64 C63 179.6(4) . . . . ?
C66 C71 C72 C73 -144.2(3) . . . . ?
C66 C71 C72 C77 39.1(4) . . . . ?
C66 C71 C80 C79 113.5(3) . . . . ?
C66 C71 C80 C81 -65.6(5) . . . . ?
O9 C78 C79 C80 179.7(4) . . . . ?
O9 C78 C79 C84 -2.0(8) . . . . ?
C68 N5 C65 C66 0.9(3) . . . . ?
C68 N5 C65 C64 -177.5(3) . . . . ?
C68 N5 C61 C62 179.1(3) . . . . ?
C68 N5 C61 C60 -0.6(5) . . . . ?
C68 C67 C69 O8 -151.5(3) . . . . ?
C68 C67 C69 O7 26.4(5) . . . . ?
C68 C67 C66 C65 1.3(4) . . . . ?
C68 C67 C66 C71 -177.2(3) . . . . ?
C65 N5 C68 C67 -0.1(3) . . . . ?
C65 N5 C61 C62 -1.6(4) . . . . ?
C65 N5 C61 C60 178.7(3) . . . . ?
C65 C66 C71 N6 102.3(4) . . . . ?
C65 C66 C71 C72 -133.2(3) . . . . ?
C65 C66 C71 C80 -9.9(5) . . . . ?
C65 C64 C63 C62 0.6(6) . . . . ?
C71 N6 C78 O9 177.2(4) . . . . ?
C71 N6 C78 C79 -2.9(4) . . . . ?
C71 C66 C65 N5 177.1(3) . . . . ?
C71 C66 C65 C64 -4.9(6) . . . . ?
C71 C72 C73 C74 179.7(3) . . . . ?
C71 C72 C77 C76 179.1(4) . . . . ?
C71 C80 C79 C78 3.0(4) . . . . ?
C71 C80 C79 C84 -175.5(4) . . . . ?
C71 C80 C81 C82 175.0(4) . . . . ?
O5 C41 C39 C38 -1.0(6) . . . . ?
O5 C41 C39 C40 175.9(4) . . . . ?
C33 N3 C37 C36 4.9(5) . . . . ?
C33 N3 C37 C40 -176.8(3) . . . . ?
C33 N3 C38 C39 176.6(3) . . . . ?
C33 C34 C35 C36 1.5(6) . . . . ?
C33 C34 C29 C30 -1.5(6) . . . . ?
C33 C32 C31 C30 -1.5(7) . . . . ?
C15 N2 C22 O3 177.3(4) . . . . ?
C15 N2 C22 C23 -3.4(4) . . . . ?
C15 C12 C9 N1 -179.1(3) . . . . ?
C15 C12 C9 C8 1.1(6) . . . . ?
C15 C12 C11 C10 178.9(3) . . . . ?
C15 C12 C11 C13 4.5(6) . . . . ?
C15 C24 C23 C22 0.3(4) . . . . ?
C15 C24 C23 C28 177.4(4) . . . . ?
C15 C24 C25 C26 -176.5(4) . . . . ?
C15 C16 C21 C20 170.1(3) . . . . ?
C15 C16 C17 C18 -171.2(4) . . . . ?
C9 N1 C5 C6 0.7(4) . . . . ?
C9 N1 C5 C4 179.7(3) . . . . ?
C9 N1 C10 C11 -0.6(4) . . . . ?
C9 C12 C15 N2 112.2(4) . . . . ?
C9 C12 C15 C24 1.0(5) . . . . ?
C9 C12 C15 C16 -122.1(4) . . . . ?
C9 C12 C11 C10 0.9(4) . . . . ?
C9 C12 C11 C13 -173.5(3) . . . . ?
C9 C8 C7 C6 2.1(6) . . . . ?
C61 N5 C68 C67 179.3(3) . . . . ?
C61 N5 C65 C66 -178.5(3) . . . . ?
C61 N5 C65 C64 3.1(4) . . . . ?
C61 C62 C63 C64 0.9(6) . . . . ?
C61 C62 C57 C58 -0.8(6) . . . . ?
C61 C60 C59 C58 -1.8(6) . . . . ?
C5 N1 C9 C12 -177.8(3) . . . . ?
C5 N1 C9 C8 2.0(4) . . . . ?
C5 N1 C10 C11 178.4(3) . . . . ?
C5 C6 C1 C2 0.1(5) . . . . ?
C5 C6 C7 C8 0.8(5) . . . . ?
C5 C4 C3 C2 -0.3(6) . . . . ?
C10 N1 C9 C12 1.1(4) . . . . ?
C10 N1 C9 C8 -179.0(3) . . . . ?
C10 N1 C5 C6 -178.1(3) . . . . ?
C10 N1 C5 C4 0.9(5) . . . . ?
C10 C11 C13 O1 -164.4(4) . . . . ?
C10 C11 C13 O2 13.2(5) . . . . ?
C11 C12 C15 N2 -65.3(4) . . . . ?
C11 C12 C15 C24 -176.5(3) . . . . ?
C11 C12 C15 C16 60.4(4) . . . . ?
C11 C12 C9 N1 -1.2(3) . . . . ?
C11 C12 C9 C8 179.0(4) . . . . ?
C24 C15 C16 C21 -87.4(4) . . . . ?
C24 C15 C16 C17 85.9(4) . . . . ?
C24 C23 C22 O3 -178.9(4) . . . . ?
C24 C23 C22 N2 1.8(4) . . . . ?
C24 C23 C28 C27 -0.4(6) . . . . ?
C24 C25 C26 C27 0.4(6) . . . . ?
C23 C24 C25 C26 -1.7(5) . . . . ?
C78 N6 C71 C66 -115.4(3) . . . . ?
C78 N6 C71 C72 119.8(3) . . . . ?
C78 N6 C71 C80 4.5(4) . . . . ?
C78 C79 C84 C83 -179.3(4) . . . . ?
C72 C71 C80 C79 -121.5(3) . . . . ?
C72 C71 C80 C81 59.3(5) . . . . ?
C72 C77 C76 C75 0.2(6) . . . . ?
C16 C15 C24 C23 -118.7(3) . . . . ?
C16 C15 C24 C25 56.6(5) . . . . ?
C16 C21 C20 C19 0.9(5) . . . . ?
C16 C17 C18 C19 1.3(7) . . . . ?
C21 C16 C17 C18 2.2(6) . . . . ?
C21 C20 C19 Cl1 -177.1(3) . . . . ?
C21 C20 C19 C18 2.8(6) . . . . ?
O6 C50 C51 C52 -177.2(4) . . . . ?
O6 C50 C51 C56 7.7(9) . . . . ?
C37 N3 C33 C34 -4.7(5) . . . . ?
C37 N3 C33 C32 175.2(3) . . . . ?
C37 N3 C38 C39 -1.5(4) . . . . ?
C37 C36 C35 C34 -1.3(6) . . . . ?
C74 C75 C76 C77 -1.5(6) . . . . ?
N4 C43 C44 C45 -27.9(7) . . . . ?
N4 C43 C44 C49 158.4(4) . . . . ?
N4 C43 C52 C51 -4.0(4) . . . . ?
N4 C43 C52 C53 167.8(5) . . . . ?
N4 C43 C40 C37 123.7(4) . . . . ?
N4 C43 C40 C39 -58.2(5) . . . . ?
N4 C50 C51 C52 4.2(5) . . . . ?
N4 C50 C51 C56 -171.0(5) . . . . ?
C36 C37 C40 C43 -4.5(7) . . . . ?
C36 C37 C40 C39 177.1(4) . . . . ?
C22 N2 C15 C12 -118.3(3) . . . . ?
C22 N2 C15 C24 3.4(4) . . . . ?
C22 N2 C15 C16 115.5(3) . . . . ?
C22 C23 C28 C27 176.1(4) . . . . ?
C73 C72 C77 C76 2.2(5) . . . . ?
C73 C74 C75 Cl3 -178.7(3) . . . . ?
C73 C74 C75 C76 0.3(6) . . . . ?
C62 C61 C60 C59 1.0(5) . . . . ?
C6 C5 C4 C3 0.8(5) . . . . ?
C6 C1 C2 C3 0.4(6) . . . . ?
C75 C74 C73 C72 2.3(6) . . . . ?
C4 C5 C6 C1 -0.7(5) . . . . ?
C4 C5 C6 C7 178.9(3) . . . . ?
C4 C3 C2 C1 -0.3(6) . . . . ?
O4 C41 C39 C38 179.0(4) . . . . ?
O4 C41 C39 C40 -4.2(7) . . . . ?
C25 C24 C23 C22 -175.5(3) . . . . ?
C25 C24 C23 C28 1.7(6) . . . . ?
C25 C26 C27 C28 0.8(7) . . . . ?
C80 C71 C72 C73 90.1(4) . . . . ?
C80 C71 C72 C77 -86.7(4) . . . . ?
C80 C79 C84 C83 -1.2(7) . . . . ?
C80 C81 C82 C83 1.9(7) . . . . ?
C43 N4 C50 O6 173.9(4) . . . . ?
C43 N4 C50 C51 -7.4(5) . . . . ?
C43 C44 C45 C46 -172.6(5) . . . . ?
C43 C44 C49 C48 171.4(5) . . . . ?
C43 C52 C51 C50 0.3(5) . . . . ?
C43 C52 C51 C56 176.1(5) . . . . ?
C43 C52 C53 C54 -174.1(5) . . . . ?
C34 C33 C32 C31 -0.5(6) . . . . ?
C34 C29 C30 C31 -0.5(7) . . . . ?
C77 C72 C73 C74 -3.5(5) . . . . ?
C1 C6 C7 C8 -179.6(4) . . . . ?
C20 C19 C18 C17 -3.9(7) . . . . ?
C35 C34 C29 C30 179.0(4) . . . . ?
C29 C34 C35 C36 -179.0(4) . . . . ?
C29 C30 C31 C32 2.1(7) . . . . ?
C41 C39 C38 N3 178.5(3) . . . . ?
C41 C39 C40 C37 -177.3(4) . . . . ?
C41 C39 C40 C43 4.2(6) . . . . ?
C44 C43 C52 C51 -121.6(4) . . . . ?
C44 C43 C52 C53 50.3(6) . . . . ?
C44 C43 C40 C37 -110.4(5) . . . . ?
C44 C43 C40 C39 67.8(5) . . . . ?
C44 C45 C46 C47 1.1(9) . . . . ?
C44 C49 C48 C47 1.6(8) . . . . ?
C7 C6 C1 C2 -179.5(4) . . . . ?
C79 C80 C81 C82 -4.1(6) . . . . ?
C63 C62 C57 C58 -179.7(4) . . . . ?
C60 C61 C62 C63 179.2(3) . . . . ?
C60 C61 C62 C57 0.3(5) . . . . ?
C60 C59 C58 C57 1.3(7) . . . . ?
C26 C27 C28 C23 -0.8(7) . . . . ?
C59 C58 C57 C62 0.1(7) . . . . ?
C57 C62 C63 C64 179.8(4) . . . . ?
C52 C43 C44 C45 79.9(5) . . . . ?
C52 C43 C44 C49 -93.7(5) . . . . ?
C52 C43 C40 C37 12.1(6) . . . . ?
C52 C43 C40 C39 -169.7(4) . . . . ?
C52 C51 C56 C55 0.2(9) . . . . ?
C52 C53 C54 C55 -0.4(8) . . . . ?
C38 N3 C33 C34 177.4(3) . . . . ?
C38 N3 C33 C32 -2.8(5) . . . . ?
C38 N3 C37 C36 -176.9(3) . . . . ?
C38 N3 C37 C40 1.5(4) . . . . ?
C38 C39 C40 C37 -0.1(4) . . . . ?
C38 C39 C40 C43 -178.6(3) . . . . ?
C17 C16 C21 C20 -3.4(5) . . . . ?
C32 C33 C34 C35 -178.4(3) . . . . ?
C32 C33 C34 C29 2.0(5) . . . . ?
C40 C37 C36 C35 -179.5(4) . . . . ?
C40 C43 C44 C45 -151.0(5) . . . . ?
C40 C43 C44 C49 35.3(6) . . . . ?
C40 C43 C52 C51 112.3(4) . . . . ?
C40 C43 C52 C53 -75.9(6) . . . . ?
C40 C39 C38 N3 1.0(4) . . . . ?
C81 C80 C79 C78 -177.8(3) . . . . ?
C81 C80 C79 C84 3.8(6) . . . . ?
C45 C44 C49 C48 -2.5(8) . . . . ?
C28 C23 C22 O3 4.3(7) . . . . ?
C28 C23 C22 N2 -175.1(4) . . . . ?
C84 C83 C82 C81 0.7(8) . . . . ?
C70 O8 C69 O7 2.7(5) . . . . ?
C70 O8 C69 C67 -179.3(3) . . . . ?
C50 N4 C43 C44 118.7(4) . . . . ?
C50 N4 C43 C52 7.3(5) . . . . ?
C50 N4 C43 C40 -115.8(4) . . . . ?
C50 C51 C56 C55 174.8(6) . . . . ?
C82 C83 C84 C79 -1.1(8) . . . . ?
C51 C52 C53 C54 -3.1(7) . . . . ?
C49 C44 C45 C46 1.1(8) . . . . ?
C53 C52 C51 C50 -172.4(4) . . . . ?
C53 C52 C51 C56 3.3(7) . . . . ?
C46 C47 C48 C49 0.7(8) . . . . ?
C48 C47 C46 C45 -2.0(9) . . . . ?
C14 O2 C13 O1 4.7(6) . . . . ?
C14 O2 C13 C11 -173.0(4) . . . . ?
C56 C55 C54 C53 3.9(10) . . . . ?
C54 C55 C56 C51 -3.7(11) . . . . ?
C42 O5 C41 O4 3.0(7) . . . . ?
C42 O5 C41 C39 -177.0(4) . . . . ?
